data_7039084
loop_
_publ_author_name
'Peulecke, N.'
'M\"uller, B H'
'Spannenberg, A.'
'H\"ohne, M'
'Rosenthal, U.'
'W\"ohl, A'
'M\"uller, W'
'Alqahtani, A.'
'Al Hazmi, M.'

_publ_section_title
;
 Ligands with an NPNPN-framework and their application in chromium
 catalysed ethene tri-/tetramerization.
;
_journal_issue 21
_journal_name_full 'Dalton transactions (Cambridge, England : 2003)'
_journal_page_first 8869
_journal_page_last 8874
_journal_paper_doi 10.1039/c6dt01109h
_journal_volume 45
_journal_year 2016
_chemical_formula_sum 'C27 H41 N3 P2'
_chemical_formula_weight 469.57
_chemical_name_systematic
;
 ?
;
_chemical_properties_physical 'Air-sensitive, Moisture-sensitive'
_space_group_crystal_system monoclinic
_space_group_IT_number 14
_space_group_name_Hall '-P 2ybc'
_space_group_name_H-M_alt 'P 1 21/c 1'
_symmetry_space_group_name_Hall '-P 2ybc'
_symmetry_space_group_name_H-M 'P 1 21/c 1'
_atom_sites_solution_hydrogens geom
_audit_creation_method SHELXL-2014
_audit_update_record
;
2015-06-09 deposited with the CCDC.
2016-04-22 downloaded from the CCDC.
;
_cell_angle_alpha 90
_cell_angle_beta 116.0964(9)
_cell_angle_gamma 90
_cell_formula_units_Z 4
_cell_length_a 13.1928(5)
_cell_length_b 18.7757(6)
_cell_length_c 11.8910(4)
_cell_measurement_reflns_used 9945
_cell_measurement_temperature 150(2)
_cell_measurement_theta_max 28.85
_cell_measurement_theta_min 2.21
_cell_volume 2645.18(16)
_computing_cell_refinement 'SAINT (Bruker, 2013)'
_computing_data_collection 'APEX2 (Bruker, 2014)'
_computing_data_reduction SAINT
_computing_structure_refinement 'SHELXL-2014 (Sheldrick, 2014)'
_computing_structure_solution 'SHELXS-97 (Sheldrick, 2008)'
_diffrn_ambient_temperature 150(2)
_diffrn_detector_area_resol_mean 8.3333
_diffrn_measured_fraction_theta_full 1.000
_diffrn_measured_fraction_theta_max 1.000
_diffrn_measurement_device_type 'Bruker APEX-II CCD'
_diffrn_measurement_method '\f and \w scans'
_diffrn_radiation_type MoK\a
_diffrn_radiation_wavelength 0.71073
_diffrn_reflns_av_R_equivalents 0.0274
_diffrn_reflns_av_unetI/netI 0.0149
_diffrn_reflns_Laue_measured_fraction_full 1.000
_diffrn_reflns_Laue_measured_fraction_max 1.000
_diffrn_reflns_limit_h_max 17
_diffrn_reflns_limit_h_min -17
_diffrn_reflns_limit_k_max 24
_diffrn_reflns_limit_k_min -24
_diffrn_reflns_limit_l_max 15
_diffrn_reflns_limit_l_min -15
_diffrn_reflns_number 60871
_diffrn_reflns_point_group_measured_fraction_full 1.000
_diffrn_reflns_point_group_measured_fraction_max 1.000
_diffrn_reflns_theta_full 25.242
_diffrn_reflns_theta_max 28.000
_diffrn_reflns_theta_min 1.719
_diffrn_source 'fine-focus sealed tube'
_exptl_absorpt_coefficient_mu 0.184
_exptl_absorpt_correction_T_max 0.96
_exptl_absorpt_correction_T_min 0.92
_exptl_absorpt_correction_type multi-scan
_exptl_absorpt_process_details 'SADABS (Bruker, 2014)'
_exptl_crystal_colour colourless
_exptl_crystal_density_diffrn 1.179
_exptl_crystal_description prism
_exptl_crystal_F_000 1016
_exptl_crystal_size_max 0.460
_exptl_crystal_size_mid 0.429
_exptl_crystal_size_min 0.225
_refine_diff_density_max 1.339
_refine_diff_density_min -0.530
_refine_diff_density_rms 0.058
_refine_ls_extinction_method none
_refine_ls_goodness_of_fit_ref 1.023
_refine_ls_hydrogen_treatment constr
_refine_ls_matrix_type full
_refine_ls_number_parameters 292
_refine_ls_number_reflns 6395
_refine_ls_number_restraints 2
_refine_ls_restrained_S_all 1.026
_refine_ls_R_factor_all 0.0557
_refine_ls_R_factor_gt 0.0461
_refine_ls_shift/su_max 0.001
_refine_ls_shift/su_mean 0.000
_refine_ls_structure_factor_coef Fsqd
_refine_ls_weighting_details 'w=1/[\s^2^(Fo^2^)+(0.0622P)^2^+2.4653P] where P=(Fo^2^+2Fc^2^)/3'
_refine_ls_weighting_scheme calc
_refine_ls_wR_factor_gt 0.1213
_refine_ls_wR_factor_ref 0.1318
_reflns_Friedel_coverage 0.000
_reflns_number_gt 5451
_reflns_number_total 6395
_reflns_threshold_expression 'I > 2\s(I)'
_cod_data_source_file c6dt01109h2.cif
_cod_data_source_block AX0621
_cod_depositor_comments 'Adding full bibliography for 7039084--7039090.cif.'
_cod_original_cell_volume 2645.17(16)
_cod_database_code 7039084
_shelx_space_group_comment
;
The symmetry employed for this shelxl refinement is uniquely defined
by the following loop, which should always be used as a source of
symmetry information in preference to the above space-group names.
They are only intended as comments.
;
_shelxl_version_number 2014-3

loop_
_space_group_symop_operation_xyz
'x, y, z'
'-x, y+1/2, -z+1/2'
'-x, -y, -z'
'x, -y-1/2, z-1/2'

loop_
_atom_site_label
_atom_site_type_symbol
_atom_site_fract_x
_atom_site_fract_y
_atom_site_fract_z
_atom_site_U_iso_or_equiv
_atom_site_adp_type
_atom_site_occupancy
_atom_site_site_symmetry_order
_atom_site_calc_flag
_atom_site_refinement_flags_posn
_atom_site_refinement_flags_adp
C1 C 0.23911(18) 0.65850(11) 1.05199(17) 0.0355(4) Uani 1 1 d . .
H1A H 0.2935 0.6969 1.0654 0.053 Uiso 1 1 calc R U
H1B H 0.2796 0.6136 1.0833 0.053 Uiso 1 1 calc R U
H1C H 0.1941 0.6694 1.0969 0.053 Uiso 1 1 calc R U
C2 C 0.09413(14) 0.71447(9) 0.85702(16) 0.0230(3) Uani 1 1 d . .
H2 H 0.0415 0.6995 0.7699 0.028 Uiso 1 1 calc R U
C3 C 0.16005(14) 0.77853(9) 0.84441(17) 0.0259(3) Uani 1 1 d . .
H3A H 0.2132 0.7956 0.9287 0.031 Uiso 1 1 calc R U
H3B H 0.2046 0.7640 0.7996 0.031 Uiso 1 1 calc R U
C4 C 0.07959(16) 0.83869(10) 0.77274(18) 0.0309(4) Uani 1 1 d . .
H4A H 0.1240 0.8805 0.7696 0.037 Uiso 1 1 calc R U
H4B H 0.0321 0.8231 0.6856 0.037 Uiso 1 1 calc R U
C5 C 0.00385(16) 0.86019(10) 0.83382(19) 0.0326(4) Uani 1 1 d . .
H5A H 0.0505 0.8806 0.9177 0.039 Uiso 1 1 calc R U
H5B H -0.0501 0.8972 0.7823 0.039 Uiso 1 1 calc R U
C6 C -0.06069(16) 0.79600(11) 0.8464(2) 0.0354(4) Uani 1 1 d . .
H6A H -0.1124 0.7782 0.7621 0.042 Uiso 1 1 calc R U
H6B H -0.1068 0.8103 0.8896 0.042 Uiso 1 1 calc R U
C7 C 0.02022(16) 0.73683(10) 0.9203(2) 0.0314(4) Uani 1 1 d . .
H7A H -0.0234 0.6953 0.9261 0.038 Uiso 1 1 calc R U
H7B H 0.0687 0.7536 1.0063 0.038 Uiso 1 1 calc R U
C8 C 0.20450(13) 0.51143(9) 0.90358(15) 0.0220(3) Uani 1 1 d . .
C9 C 0.13611(16) 0.49581(10) 0.96268(18) 0.0303(4) Uani 1 1 d . .
H9 H 0.0889 0.5319 0.9702 0.036 Uiso 1 1 calc R U
C10 C 0.13610(18) 0.42839(11) 1.01063(19) 0.0350(4) Uani 1 1 d . .
H10 H 0.0890 0.4188 1.0505 0.042 Uiso 1 1 calc R U
C11 C 0.20420(17) 0.37514(10) 1.00081(19) 0.0336(4) Uani 1 1 d . .
H11 H 0.2044 0.3292 1.0343 0.040 Uiso 1 1 calc R U
C12 C 0.27201(15) 0.38927(10) 0.94191(19) 0.0308(4) Uani 1 1 d . .
H12 H 0.3189 0.3529 0.9347 0.037 Uiso 1 1 calc R U
C13 C 0.27166(14) 0.45675(9) 0.89311(17) 0.0257(3) Uani 1 1 d . .
H13 H 0.3179 0.4658 0.8520 0.031 Uiso 1 1 calc R U
C14 C 0.42483(14) 0.60085(11) 0.95505(16) 0.0289(4) Uani 1 1 d . .
H14A H 0.4358 0.6441 1.0053 0.043 Uiso 1 1 calc R U
H14B H 0.4907 0.5934 0.9387 0.043 Uiso 1 1 calc R U
H14C H 0.4157 0.5598 1.0008 0.043 Uiso 1 1 calc R U
C15 C 0.44733(14) 0.68519(9) 0.74292(16) 0.0251(3) Uani 1 1 d . .
C16 C 0.51689(16) 0.68242(11) 0.68204(19) 0.0329(4) Uani 1 1 d . .
H16 H 0.5070 0.6453 0.6239 0.039 Uiso 1 1 calc R U
C17 C 0.60035(19) 0.73334(12) 0.7055(2) 0.0428(5) Uani 1 1 d . .
H17 H 0.6477 0.7304 0.6642 0.051 Uiso 1 1 calc R U
C18 C 0.61462(19) 0.78804(12) 0.7882(2) 0.0450(5) Uani 1 1 d . .
H18 H 0.6715 0.8229 0.8039 0.054 Uiso 1 1 calc R U
C19 C 0.54581(18) 0.79209(11) 0.8484(2) 0.0409(5) Uani 1 1 d . .
H19 H 0.5554 0.8299 0.9054 0.049 Uiso 1 1 calc R U
C20 C 0.46265(16) 0.74116(10) 0.82602(18) 0.0315(4) Uani 1 1 d . .
H20 H 0.4158 0.7445 0.8677 0.038 Uiso 1 1 calc R U
C21 C 0.46938(18) 0.51398(11) 0.7266(2) 0.0354(4) Uani 1 1 d . .
H21A H 0.4465 0.4766 0.7682 0.053 Uiso 1 1 calc R U
H21B H 0.5244 0.5454 0.7898 0.053 Uiso 1 1 calc R U
H21C H 0.5035 0.4922 0.6765 0.053 Uiso 1 1 calc R U
N1 N 0.16446(12) 0.65186(8) 0.91782(13) 0.0241(3) Uani 1 1 d . .
N2 N 0.32286(11) 0.60874(8) 0.83510(13) 0.0224(3) Uani 1 1 d . .
N3 N 0.37074(13) 0.55526(9) 0.64515(16) 0.0328(4) Uani 1 1 d . .
P1 P 0.18860(3) 0.59628(2) 0.82091(4) 0.01977(11) Uani 1 1 d . .
P2 P 0.32447(4) 0.62649(3) 0.69419(4) 0.02371(12) Uani 1 1 d . .
C22 C 0.28364(16) 0.52208(11) 0.52980(18) 0.0350(4) Uani 1 1 d D .
H22 H 0.2326 0.5617 0.4809 0.042 Uiso 1 1 calc R U
C23 C 0.20903(17) 0.46870(11) 0.55433(18) 0.0341(4) Uani 1 1 d . .
H23A H 0.2568 0.4307 0.6102 0.041 Uiso 1 1 calc R U
H23B H 0.1695 0.4930 0.5976 0.041 Uiso 1 1 calc R U
C24 C 0.12238(19) 0.43548(13) 0.4338(2) 0.0468(6) Uani 1 1 d D .
H24A H 0.0828 0.3968 0.4550 0.056 Uiso 1 1 calc R U
H24B H 0.0656 0.4720 0.3859 0.056 Uiso 1 1 calc R U
C25 C 0.1728(2) 0.40549(14) 0.3517(2) 0.0578(7) Uani 1 1 d D .
H25A H 0.1114 0.3902 0.2707 0.069 Uiso 1 1 calc R U
H25B H 0.2190 0.3631 0.3927 0.069 Uiso 1 1 calc R U
C26 C 0.2463(2) 0.46051(14) 0.3279(2) 0.0456(5) Uani 1 1 d . .
H26A H 0.2844 0.4377 0.2818 0.055 Uiso 1 1 calc R U
H26B H 0.1976 0.4991 0.2746 0.055 Uiso 1 1 calc R U
C27 C 0.33415(19) 0.49233(15) 0.4477(2) 0.0480(6) Uani 1 1 d D .
H27A H 0.3743 0.5309 0.4270 0.058 Uiso 1 1 calc R U
H27B H 0.3902 0.4552 0.4948 0.058 Uiso 1 1 calc R U

loop_
_atom_site_aniso_label
_atom_site_aniso_U_11
_atom_site_aniso_U_22
_atom_site_aniso_U_33
_atom_site_aniso_U_23
_atom_site_aniso_U_13
_atom_site_aniso_U_12
C1 0.0439(11) 0.0344(10) 0.0219(8) -0.0032(7) 0.0088(8) 0.0074(8)
C2 0.0224(7) 0.0221(8) 0.0248(8) -0.0017(6) 0.0106(6) 0.0006(6)
C3 0.0241(8) 0.0269(8) 0.0301(8) 0.0015(7) 0.0150(7) 0.0007(7)
C4 0.0332(9) 0.0265(9) 0.0329(9) 0.0035(7) 0.0143(8) 0.0028(7)
C5 0.0289(9) 0.0257(9) 0.0408(10) -0.0026(8) 0.0131(8) 0.0044(7)
C6 0.0258(9) 0.0312(10) 0.0530(12) -0.0075(9) 0.0209(9) 0.0008(7)
C7 0.0325(9) 0.0276(9) 0.0444(10) -0.0027(8) 0.0264(8) -0.0023(7)
C8 0.0196(7) 0.0220(8) 0.0229(7) -0.0026(6) 0.0079(6) -0.0030(6)
C9 0.0313(9) 0.0275(9) 0.0378(10) -0.0009(7) 0.0205(8) -0.0006(7)
C10 0.0384(10) 0.0337(10) 0.0386(10) 0.0023(8) 0.0222(9) -0.0064(8)
C11 0.0328(9) 0.0264(9) 0.0351(10) 0.0040(7) 0.0089(8) -0.0057(7)
C12 0.0231(8) 0.0235(8) 0.0392(10) -0.0017(7) 0.0077(7) 0.0006(7)
C13 0.0201(7) 0.0261(8) 0.0304(8) -0.0030(7) 0.0106(7) -0.0018(6)
C14 0.0199(8) 0.0371(10) 0.0231(8) 0.0026(7) 0.0034(7) -0.0040(7)
C15 0.0219(7) 0.0248(8) 0.0273(8) 0.0038(7) 0.0095(6) -0.0012(6)
C16 0.0344(9) 0.0312(10) 0.0384(10) 0.0015(8) 0.0210(8) -0.0033(8)
C17 0.0413(11) 0.0383(11) 0.0602(14) 0.0054(10) 0.0328(11) -0.0064(9)
C18 0.0407(11) 0.0331(11) 0.0633(14) 0.0027(10) 0.0249(11) -0.0123(9)
C19 0.0428(11) 0.0272(10) 0.0505(12) -0.0049(9) 0.0187(10) -0.0080(8)
C20 0.0315(9) 0.0281(9) 0.0359(10) 0.0001(7) 0.0159(8) -0.0018(7)
C21 0.0405(11) 0.0293(9) 0.0416(11) -0.0047(8) 0.0227(9) -0.0003(8)
N1 0.0271(7) 0.0227(7) 0.0215(7) -0.0012(5) 0.0098(6) 0.0030(6)
N2 0.0162(6) 0.0281(7) 0.0200(6) 0.0008(5) 0.0054(5) -0.0023(5)
N3 0.0260(7) 0.0359(9) 0.0374(8) -0.0154(7) 0.0148(7) -0.0069(6)
P1 0.01725(19) 0.0215(2) 0.0195(2) -0.00208(15) 0.00710(15) -0.00107(14)
P2 0.0189(2) 0.0307(2) 0.0202(2) -0.00112(16) 0.00732(16) -0.00268(16)
C22 0.0332(10) 0.0388(11) 0.0336(10) -0.0104(8) 0.0153(8) -0.0098(8)
C23 0.0343(10) 0.0366(10) 0.0279(9) -0.0015(8) 0.0104(8) -0.0118(8)
C24 0.0454(12) 0.0531(14) 0.0375(11) -0.0104(10) 0.0140(10) -0.0286(11)
C25 0.0611(16) 0.0519(15) 0.0497(14) -0.0186(12) 0.0146(12) -0.0183(12)
C26 0.0444(12) 0.0575(14) 0.0387(11) -0.0197(10) 0.0218(10) -0.0105(11)
C27 0.0381(11) 0.0665(16) 0.0419(12) -0.0186(11) 0.0200(10) -0.0165(11)

loop_
_atom_type_symbol
_atom_type_description
_atom_type_scat_dispersion_real
_atom_type_scat_dispersion_imag
_atom_type_scat_source
C C 0.0033 0.0016 'International Tables Vol C Tables 4.2.6.8 and 6.1.1.4'
H H 0.0000 0.0000 'International Tables Vol C Tables 4.2.6.8 and 6.1.1.4'
N N 0.0061 0.0033 'International Tables Vol C Tables 4.2.6.8 and 6.1.1.4'
P P 0.1023 0.0942 'International Tables Vol C Tables 4.2.6.8 and 6.1.1.4'

loop_
_geom_angle_atom_site_label_1
_geom_angle_atom_site_label_2
_geom_angle_atom_site_label_3
_geom_angle
N1 C1 H1A 109.5
N1 C1 H1B 109.5
H1A C1 H1B 109.5
N1 C1 H1C 109.5
H1A C1 H1C 109.5
H1B C1 H1C 109.5
N1 C2 C7 112.18(14)
N1 C2 C3 114.36(14)
C7 C2 C3 110.20(14)
N1 C2 H2 106.5
C7 C2 H2 106.5
C3 C2 H2 106.5
C4 C3 C2 110.53(14)
C4 C3 H3A 109.5
C2 C3 H3A 109.5
C4 C3 H3B 109.5
C2 C3 H3B 109.5
H3A C3 H3B 108.1
C5 C4 C3 111.72(15)
C5 C4 H4A 109.3
C3 C4 H4A 109.3
C5 C4 H4B 109.3
C3 C4 H4B 109.3
H4A C4 H4B 107.9
C6 C5 C4 110.46(15)
C6 C5 H5A 109.6
C4 C5 H5A 109.6
C6 C5 H5B 109.6
C4 C5 H5B 109.6
H5A C5 H5B 108.1
C5 C6 C7 110.74(15)
C5 C6 H6A 109.5
C7 C6 H6A 109.5
C5 C6 H6B 109.5
C7 C6 H6B 109.5
H6A C6 H6B 108.1
C6 C7 C2 110.71(16)
C6 C7 H7A 109.5
C2 C7 H7A 109.5
C6 C7 H7B 109.5
C2 C7 H7B 109.5
H7A C7 H7B 108.1
C9 C8 C13 117.77(16)
C9 C8 P1 120.32(13)
C13 C8 P1 121.19(13)
C10 C9 C8 120.98(17)
C10 C9 H9 119.5
C8 C9 H9 119.5
C11 C10 C9 120.46(18)
C11 C10 H10 119.8
C9 C10 H10 119.8
C10 C11 C12 119.54(18)
C10 C11 H11 120.2
C12 C11 H11 120.2
C11 C12 C13 120.08(17)
C11 C12 H12 120.0
C13 C12 H12 120.0
C12 C13 C8 121.16(16)
C12 C13 H13 119.4
C8 C13 H13 119.4
N2 C14 H14A 109.5
N2 C14 H14B 109.5
H14A C14 H14B 109.5
N2 C14 H14C 109.5
H14A C14 H14C 109.5
H14B C14 H14C 109.5
C20 C15 C16 118.13(17)
C20 C15 P2 120.66(14)
C16 C15 P2 120.35(14)
C17 C16 C15 120.87(19)
C17 C16 H16 119.6
C15 C16 H16 119.6
C18 C17 C16 120.2(2)
C18 C17 H17 119.9
C16 C17 H17 119.9
C17 C18 C19 119.75(19)
C17 C18 H18 120.1
C19 C18 H18 120.1
C18 C19 C20 120.4(2)
C18 C19 H19 119.8
C20 C19 H19 119.8
C19 C20 C15 120.67(18)
C19 C20 H20 119.7
C15 C20 H20 119.7
N3 C21 H21A 109.5
N3 C21 H21B 109.5
H21A C21 H21B 109.5
N3 C21 H21C 109.5
H21A C21 H21C 109.5
H21B C21 H21C 109.5
C1 N1 C2 116.25(14)
C1 N1 P1 123.93(12)
C2 N1 P1 115.19(11)
C14 N2 P2 124.41(11)
C14 N2 P1 122.87(12)
P2 N2 P1 112.63(8)
C21 N3 C22 119.53(16)
C21 N3 P2 123.24(13)
C22 N3 P2 113.81(13)
N1 P1 N2 110.17(7)
N1 P1 C8 100.53(7)
N2 P1 C8 101.27(7)
N3 P2 N2 110.30(8)
N3 P2 C15 100.55(8)
N2 P2 C15 101.38(7)
N3 C22 C27 111.72(16)
N3 C22 C23 113.76(16)
C27 C22 C23 112.78(18)
N3 C22 H22 105.9
C27 C22 H22 105.9
C23 C22 H22 105.9
C24 C23 C22 111.81(16)
C24 C23 H23A 109.3
C22 C23 H23A 109.3
C24 C23 H23B 109.3
C22 C23 H23B 109.3
H23A C23 H23B 107.9
C25 C24 C23 113.57(19)
C25 C24 H24A 108.9
C23 C24 H24A 108.9
C25 C24 H24B 108.9
C23 C24 H24B 108.9
H24A C24 H24B 107.7
C24 C25 C26 111.32(19)
C24 C25 H25A 109.4
C26 C25 H25A 109.4
C24 C25 H25B 109.4
C26 C25 H25B 109.4
H25A C25 H25B 108.0
C27 C26 C25 112.3(2)
C27 C26 H26A 109.1
C25 C26 H26A 109.1
C27 C26 H26B 109.1
C25 C26 H26B 109.1
H26A C26 H26B 107.9
C26 C27 C22 112.49(17)
C26 C27 H27A 109.1
C22 C27 H27A 109.1
C26 C27 H27B 109.1
C22 C27 H27B 109.1
H27A C27 H27B 107.8

loop_
_geom_bond_atom_site_label_1
_geom_bond_atom_site_label_2
_geom_bond_distance
C1 N1 1.466(2)
C1 H1A 0.9800
C1 H1B 0.9800
C1 H1C 0.9800
C2 N1 1.475(2)
C2 C7 1.529(2)
C2 C3 1.530(2)
C2 H2 1.0000
C3 C4 1.527(2)
C3 H3A 0.9900
C3 H3B 0.9900
C4 C5 1.526(3)
C4 H4A 0.9900
C4 H4B 0.9900
C5 C6 1.521(3)
C5 H5A 0.9900
C5 H5B 0.9900
C6 C7 1.523(3)
C6 H6A 0.9900
C6 H6B 0.9900
C7 H7A 0.9900
C7 H7B 0.9900
C8 C9 1.397(2)
C8 C13 1.397(2)
C8 P1 1.8349(17)
C9 C10 1.388(3)
C9 H9 0.9500
C10 C11 1.383(3)
C10 H10 0.9500
C11 C12 1.383(3)
C11 H11 0.9500
C12 C13 1.393(3)
C12 H12 0.9500
C13 H13 0.9500
C14 N2 1.476(2)
C14 H14A 0.9800
C14 H14B 0.9800
C14 H14C 0.9800
C15 C20 1.395(3)
C15 C16 1.398(2)
C15 P2 1.8307(17)
C16 C17 1.391(3)
C16 H16 0.9500
C17 C18 1.377(3)
C17 H17 0.9500
C18 C19 1.383(3)
C18 H18 0.9500
C19 C20 1.390(3)
C19 H19 0.9500
C20 H20 0.9500
C21 N3 1.457(3)
C21 H21A 0.9800
C21 H21B 0.9800
C21 H21C 0.9800
N1 P1 1.6856(14)
N2 P2 1.7176(14)
N2 P1 1.7198(14)
N3 C22 1.484(2)
N3 P2 1.6778(17)
C22 C27 1.5100(17)
C22 C23 1.520(3)
C22 H22 1.0000
C23 C24 1.519(3)
C23 H23A 0.9900
C23 H23B 0.9900
C24 C25 1.5117(18)
C24 H24A 0.9900
C24 H24B 0.9900
C25 C26 1.526(3)
C25 H25A 0.9900
C25 H25B 0.9900
C26 C27 1.509(3)
C26 H26A 0.9900
C26 H26B 0.9900
C27 H27A 0.9900
C27 H27B 0.9900

loop_
_geom_torsion_atom_site_label_1
_geom_torsion_atom_site_label_2
_geom_torsion_atom_site_label_3
_geom_torsion_atom_site_label_4
_geom_torsion
N1 C2 C3 C4 176.17(14)
C7 C2 C3 C4 -56.37(19)
C2 C3 C4 C5 55.9(2)
C3 C4 C5 C6 -55.8(2)
C4 C5 C6 C7 56.6(2)
C5 C6 C7 C2 -58.1(2)
N1 C2 C7 C6 -173.52(15)
C3 C2 C7 C6 57.8(2)
C13 C8 C9 C10 0.8(3)
P1 C8 C9 C10 171.08(15)
C8 C9 C10 C11 0.0(3)
C9 C10 C11 C12 -0.5(3)
C10 C11 C12 C13 0.1(3)
C11 C12 C13 C8 0.7(3)
C9 C8 C13 C12 -1.1(3)
P1 C8 C13 C12 -171.36(14)
C20 C15 C16 C17 1.1(3)
P2 C15 C16 C17 170.60(17)
C15 C16 C17 C18 -0.9(3)
C16 C17 C18 C19 0.2(4)
C17 C18 C19 C20 0.2(4)
C18 C19 C20 C15 0.1(3)
C16 C15 C20 C19 -0.8(3)
P2 C15 C20 C19 -170.19(16)
C7 C2 N1 C1 -56.6(2)
C3 C2 N1 C1 69.8(2)
C7 C2 N1 P1 146.50(13)
C3 C2 N1 P1 -87.06(16)
C1 N1 P1 N2 -51.88(17)
C2 N1 P1 N2 103.03(12)
C1 N1 P1 C8 54.39(16)
C2 N1 P1 C8 -150.70(12)
C14 N2 P1 N1 57.84(16)
P2 N2 P1 N1 -125.34(9)
C14 N2 P1 C8 -47.93(15)
P2 N2 P1 C8 128.89(9)
C9 C8 P1 N1 38.49(16)
C13 C8 P1 N1 -151.51(14)
C9 C8 P1 N2 151.74(14)
C13 C8 P1 N2 -38.27(15)
C21 N3 P2 N2 -45.38(17)
C22 N3 P2 N2 113.57(14)
C21 N3 P2 C15 61.04(17)
C22 N3 P2 C15 -140.00(14)
C14 N2 P2 N3 70.64(16)
P1 N2 P2 N3 -106.13(9)
C14 N2 P2 C15 -35.23(16)
P1 N2 P2 C15 148.00(9)
C20 C15 P2 N3 -159.46(15)
C16 C15 P2 N3 31.36(17)
C20 C15 P2 N2 -46.05(16)
C16 C15 P2 N2 144.77(15)
C21 N3 C22 C27 -54.6(3)
P2 N3 C22 C27 145.63(17)
C21 N3 C22 C23 74.5(2)
P2 N3 C22 C23 -85.3(2)
N3 C22 C23 C24 -179.23(18)
C27 C22 C23 C24 -50.7(3)
C22 C23 C24 C25 51.2(3)
C23 C24 C25 C26 -52.1(3)
C24 C25 C26 C27 52.7(3)
C25 C26 C27 C22 -53.2(3)
N3 C22 C27 C26 -178.1(2)
C23 C22 C27 C26 52.3(3)
